data_7031540
loop_
_publ_author_name
'Mobin, Shaikh M.'
'Mohammad, Akbar'

_publ_section_title
;
 Retention of single crystals of two Co(ii) complexes during chemical
 reactions and rearrangement.
;
_journal_issue 34
_journal_name_full 'Dalton transactions (Cambridge, England : 2003)'
_journal_page_first 13032
_journal_paper_doi 10.1039/c4dt01312c
_journal_volume 43
_journal_year 2014
_chemical_formula_sum 'C14 H22 Co N4 O10'
_chemical_formula_weight 465.29
_chemical_name_systematic
;
 ?
;
_space_group_IT_number 2
_symmetry_cell_setting triclinic
_symmetry_space_group_name_Hall '-P 1'
_symmetry_space_group_name_H-M 'P -1'
_atom_sites_solution_hydrogens geom
_atom_sites_solution_primary direct
_atom_sites_solution_secondary difmap
_audit_creation_method SHELXL-97
_cell_angle_alpha 96.823(6)
_cell_angle_beta 113.416(8)
_cell_angle_gamma 109.189(6)
_cell_formula_units_Z 1
_cell_length_a 7.7747(6)
_cell_length_b 8.2003(5)
_cell_length_c 8.8496(8)
_cell_measurement_reflns_used 4340
_cell_measurement_temperature 150(2)
_cell_measurement_theta_max 32.3238
_cell_measurement_theta_min 3.1261
_cell_volume 468.29(8)
_computing_cell_refinement 'CrysAlis RED, Oxford Diffraction Ltd.,'
_computing_data_collection 'CrysAlis CCD, Oxford Diffraction Ltd.,'
_computing_data_reduction 'CrysAlis RED, Oxford Diffraction Ltd.,'
_computing_molecular_graphics Ortep3
_computing_publication_material Shelx97
_computing_structure_refinement 'SHELXL-97 (Sheldrick, 1997)'
_computing_structure_solution 'SHELXS-97 (Sheldrick, 1997)'
_diffrn_ambient_temperature 150(2)
_diffrn_detector_area_resol_mean 15.9948
_diffrn_measured_fraction_theta_full 0.998
_diffrn_measured_fraction_theta_max 0.998
_diffrn_measurement_device_type 'OXFORD DIFFRACTION XCALIBUR-S'
_diffrn_measurement_method \w/q-scan
_diffrn_radiation_monochromator graphite
_diffrn_radiation_source 'Enhance (Mo) X-ray Source'
_diffrn_radiation_type MoK\a
_diffrn_radiation_wavelength 0.71073
_diffrn_reflns_av_R_equivalents 0.0242
_diffrn_reflns_av_sigmaI/netI 0.0278
_diffrn_reflns_limit_h_max 9
_diffrn_reflns_limit_h_min -9
_diffrn_reflns_limit_k_max 9
_diffrn_reflns_limit_k_min -9
_diffrn_reflns_limit_l_max 10
_diffrn_reflns_limit_l_min -10
_diffrn_reflns_number 4269
_diffrn_reflns_theta_full 24.99
_diffrn_reflns_theta_max 24.99
_diffrn_reflns_theta_min 3.13
_exptl_absorpt_coefficient_mu 0.980
_exptl_absorpt_correction_T_max 0.7778
_exptl_absorpt_correction_T_min 0.7318
_exptl_absorpt_correction_type multi-scan
_exptl_absorpt_process_details
;
CrysAlis RED, Oxford Diffraction Ltd.,
Version 1.171.31.7 (release 18-10-2006 CrysAlis171 .NET)
(compiled Oct 18 2006,16:28:17)
Empirical absorption correction using spherical harmonics,
 implemented in SCALE3 ABSPACK scaling algorithm.
;
_exptl_crystal_colour ORANGE
_exptl_crystal_density_diffrn 1.650
_exptl_crystal_density_method 'not measured'
_exptl_crystal_description block
_exptl_crystal_F_000 241
_exptl_crystal_size_max 0.34
_exptl_crystal_size_mid 0.30
_exptl_crystal_size_min 0.27
_refine_diff_density_max 0.244
_refine_diff_density_min -0.380
_refine_diff_density_rms 0.069
_refine_ls_extinction_method none
_refine_ls_goodness_of_fit_ref 1.145
_refine_ls_hydrogen_treatment mixed
_refine_ls_matrix_type full
_refine_ls_number_parameters 145
_refine_ls_number_reflns 1642
_refine_ls_number_restraints 0
_refine_ls_restrained_S_all 1.145
_refine_ls_R_factor_all 0.0277
_refine_ls_R_factor_gt 0.0233
_refine_ls_shift/su_max 0.000
_refine_ls_shift/su_mean 0.000
_refine_ls_structure_factor_coef Fsqd
_refine_ls_weighting_details 'calc w=1/[\s^2^(Fo^2^)+(0.0316P)^2^+0.1524P] where P=(Fo^2^+2Fc^2^)/3'
_refine_ls_weighting_scheme calc
_refine_ls_wR_factor_gt 0.0604
_refine_ls_wR_factor_ref 0.0618
_reflns_number_gt 1485
_reflns_number_total 1642
_reflns_threshold_expression >2sigma(I)
_cod_data_source_file c4dt01312c2.cif
_cod_data_source_block smm022a
_cod_depositor_comments
;
The following automatic conversions were performed:

'_symmetry_cell_setting' value 'Triclinic' changed to 'triclinic'
according to
/usr/data/users/saulius/crontab/automatic-downloads/rss-feeds/RSC/lib/dictionaries/cif_core.dic
dictionary named 'cif_core.dic' version 2.4.2 from 2011-04-26.

Automatic conversion script
Id: cif_fix_values 2281 2013-09-26 08:29:07Z andrius 

 Adding full bibliography for 7031539--7031543.cif.
;
_cod_original_cell_volume 468.28(6)
_cod_database_code 7031540

loop_
_symmetry_equiv_pos_as_xyz
'x, y, z'
'-x, -y, -z'

loop_
_atom_site_label
_atom_site_type_symbol
_atom_site_fract_x
_atom_site_fract_y
_atom_site_fract_z
_atom_site_U_iso_or_equiv
_atom_site_adp_type
_atom_site_occupancy
_atom_site_symmetry_multiplicity
_atom_site_calc_flag
_atom_site_refinement_flags
Co1 Co 1.0000 0.0000 1.0000 0.01326(12) Uani 1 2 d S
O1 O 1.13936(19) 0.28166(16) 1.07851(16) 0.0185(3) Uani 1 1 d .
O2 O 1.2658(2) -0.00280(19) 0.99060(17) 0.0182(3) Uani 1 1 d .
O3 O 1.6122(2) 0.31661(17) 1.19078(17) 0.0243(3) Uani 1 1 d .
O4 O 1.6843(2) 0.31668(17) 0.97715(17) 0.0263(3) Uani 1 1 d .
O5 O 1.7286(2) 0.56576(16) 1.13165(18) 0.0295(3) Uani 1 1 d .
N1 N 1.1346(2) 0.01057(18) 1.26717(18) 0.0150(3) Uani 1 1 d .
N2 N 1.6748(2) 0.39936(19) 1.09956(19) 0.0174(3) Uani 1 1 d .
C1 C 1.1768(3) -0.1293(2) 1.3088(2) 0.0175(4) Uani 1 1 d .
H1 H 1.1511 -0.2245 1.2192 0.021 Uiso 1 1 calc R
C2 C 1.2552(3) -0.1421(2) 1.4743(2) 0.0209(4) Uani 1 1 d .
H2 H 1.2793 -0.2449 1.4975 0.025 Uiso 1 1 calc R
C3 C 1.2980(3) -0.0020(2) 1.6059(2) 0.0218(4) Uani 1 1 d .
H3 H 1.3514 -0.0069 1.7214 0.026 Uiso 1 1 calc R
C4 C 1.2617(3) 0.1453(2) 1.5664(2) 0.0199(4) Uani 1 1 d .
H4 H 1.2934 0.2443 1.6554 0.024 Uiso 1 1 calc R
C5 C 1.1789(3) 0.1483(2) 1.3967(2) 0.0161(4) Uani 1 1 d .
C6 C 1.1359(3) 0.3073(2) 1.3522(2) 0.0197(4) Uani 1 1 d .
H6A H 1.1823 0.3985 1.4601 0.024 Uiso 1 1 calc R
H6B H 0.9853 0.2669 1.2842 0.024 Uiso 1 1 calc R
C7 C 1.2387(3) 0.3960(2) 1.2515(2) 0.0216(4) Uani 1 1 d .
H7A H 1.2300 0.5136 1.2500 0.026 Uiso 1 1 calc R
H7B H 1.3859 0.4180 1.3077 0.026 Uiso 1 1 calc R
H103 H 1.369(4) 0.085(3) 1.051(3) 0.030(7) Uiso 1 1 d .
H101 H 1.185(4) 0.333(3) 1.023(3) 0.039(7) Uiso 1 1 d .
H102 H 1.291(4) -0.095(4) 1.004(3) 0.049(8) Uiso 1 1 d .

loop_
_atom_site_aniso_label
_atom_site_aniso_U_11
_atom_site_aniso_U_22
_atom_site_aniso_U_33
_atom_site_aniso_U_23
_atom_site_aniso_U_13
_atom_site_aniso_U_12
Co1 0.01676(19) 0.01109(18) 0.01238(19) 0.00387(13) 0.00708(14) 0.00573(14)
O1 0.0258(7) 0.0131(6) 0.0155(7) 0.0041(5) 0.0111(6) 0.0049(5)
O2 0.0189(7) 0.0138(7) 0.0215(7) 0.0041(6) 0.0098(6) 0.0064(6)
O3 0.0281(7) 0.0221(7) 0.0246(7) 0.0108(6) 0.0164(6) 0.0062(6)
O4 0.0419(8) 0.0218(7) 0.0270(7) 0.0078(6) 0.0228(7) 0.0178(6)
O5 0.0467(9) 0.0115(6) 0.0329(8) 0.0038(6) 0.0260(7) 0.0065(6)
N1 0.0162(7) 0.0134(7) 0.0157(7) 0.0037(6) 0.0085(6) 0.0053(6)
N2 0.0161(7) 0.0167(8) 0.0192(8) 0.0056(6) 0.0079(6) 0.0069(6)
C1 0.0202(9) 0.0150(8) 0.0183(9) 0.0045(7) 0.0099(8) 0.0074(7)
C2 0.0222(9) 0.0225(9) 0.0216(10) 0.0115(8) 0.0107(8) 0.0111(8)
C3 0.0209(9) 0.0287(10) 0.0153(9) 0.0094(8) 0.0078(8) 0.0092(8)
C4 0.0199(9) 0.0217(9) 0.0161(9) 0.0027(8) 0.0094(8) 0.0058(8)
C5 0.0143(8) 0.0161(8) 0.0177(9) 0.0040(7) 0.0090(7) 0.0045(7)
C6 0.0273(10) 0.0165(9) 0.0170(9) 0.0025(7) 0.0111(8) 0.0109(8)
C7 0.0297(10) 0.0125(8) 0.0180(10) 0.0019(7) 0.0095(8) 0.0060(8)

loop_
_atom_type_symbol
_atom_type_description
_atom_type_scat_dispersion_real
_atom_type_scat_dispersion_imag
_atom_type_scat_source
C C 0.0033 0.0016 'International Tables Vol C Tables 4.2.6.8 and 6.1.1.4'
H H 0.0000 0.0000 'International Tables Vol C Tables 4.2.6.8 and 6.1.1.4'
N N 0.0061 0.0033 'International Tables Vol C Tables 4.2.6.8 and 6.1.1.4'
O O 0.0106 0.0060 'International Tables Vol C Tables 4.2.6.8 and 6.1.1.4'
Co Co 0.3494 0.9721 'International Tables Vol C Tables 4.2.6.8 and 6.1.1.4'

loop_
_geom_angle_atom_site_label_1
_geom_angle_atom_site_label_2
_geom_angle_atom_site_label_3
_geom_angle
_geom_angle_site_symmetry_1
_geom_angle_site_symmetry_3
O1 Co1 O1 180.0 2_757 .
O1 Co1 O2 89.25(5) 2_757 2_757
O1 Co1 O2 90.75(5) . 2_757
O1 Co1 O2 90.75(5) 2_757 .
O1 Co1 O2 89.25(5) . .
O2 Co1 O2 180.000(1) 2_757 .
O1 Co1 N1 92.41(5) 2_757 .
O1 Co1 N1 87.59(5) . .
O2 Co1 N1 90.17(5) 2_757 .
O2 Co1 N1 89.83(5) . .
O1 Co1 N1 87.59(5) 2_757 2_757
O1 Co1 N1 92.41(5) . 2_757
O2 Co1 N1 89.83(5) 2_757 2_757
O2 Co1 N1 90.17(5) . 2_757
N1 Co1 N1 180.000(1) . 2_757
C7 O1 Co1 126.27(11) . .
C7 O1 H101 109.7(18) . .
Co1 O1 H101 119.2(17) . .
Co1 O2 H103 114.7(16) . .
Co1 O2 H102 117.6(18) . .
H103 O2 H102 108(2) . .
C1 N1 C5 117.65(15) . .
C1 N1 Co1 117.99(11) . .
C5 N1 Co1 124.36(11) . .
O5 N2 O4 119.68(14) . .
O5 N2 O3 119.72(14) . .
O4 N2 O3 120.60(14) . .
N1 C1 C2 123.57(16) . .
N1 C1 H1 118.2 . .
C2 C1 H1 118.2 . .
C1 C2 C3 118.51(17) . .
C1 C2 H2 120.7 . .
C3 C2 H2 120.7 . .
C4 C3 C2 118.77(17) . .
C4 C3 H3 120.6 . .
C2 C3 H3 120.6 . .
C3 C4 C5 119.85(17) . .
C3 C4 H4 120.1 . .
C5 C4 H4 120.1 . .
N1 C5 C4 121.59(16) . .
N1 C5 C6 118.21(15) . .
C4 C5 C6 120.19(16) . .
C5 C6 C7 114.48(14) . .
C5 C6 H6A 108.6 . .
C7 C6 H6A 108.6 . .
C5 C6 H6B 108.6 . .
C7 C6 H6B 108.6 . .
H6A C6 H6B 107.6 . .
O1 C7 C6 109.93(14) . .
O1 C7 H7A 109.7 . .
C6 C7 H7A 109.7 . .
O1 C7 H7B 109.7 . .
C6 C7 H7B 109.7 . .
H7A C7 H7B 108.2 . .

loop_
_geom_bond_atom_site_label_1
_geom_bond_atom_site_label_2
_geom_bond_distance
_geom_bond_site_symmetry_2
Co1 O1 2.0897(12) 2_757
Co1 O1 2.0897(12) .
Co1 O2 2.1081(12) 2_757
Co1 O2 2.1081(12) .
Co1 N1 2.1489(14) .
Co1 N1 2.1489(14) 2_757
O1 C7 1.436(2) .
O1 H101 0.80(2) .
O2 H103 0.80(3) .
O2 H102 0.86(3) .
O3 N2 1.2546(19) .
O4 N2 1.2493(19) .
O5 N2 1.2474(19) .
N1 C1 1.346(2) .
N1 C5 1.353(2) .
C1 C2 1.377(3) .
C1 H1 0.9500 .
C2 C3 1.382(3) .
C2 H2 0.9500 .
C3 C4 1.381(3) .
C3 H3 0.9500 .
C4 C5 1.386(3) .
C4 H4 0.9500 .
C5 C6 1.507(2) .
C6 C7 1.517(2) .
C6 H6A 0.9900 .
C6 H6B 0.9900 .
C7 H7A 0.9900 .
C7 H7B 0.9900 .

loop_
_geom_torsion_atom_site_label_1
_geom_torsion_atom_site_label_2
_geom_torsion_atom_site_label_3
_geom_torsion_atom_site_label_4
_geom_torsion
_geom_torsion_site_symmetry_1
O1 Co1 O1 C7 172(100) 2_757
O2 Co1 O1 C7 79.96(14) 2_757
O2 Co1 O1 C7 -100.04(14) .
N1 Co1 O1 C7 -10.17(14) .
N1 Co1 O1 C7 169.83(14) 2_757
O1 Co1 N1 C1 28.05(12) 2_757
O1 Co1 N1 C1 -151.95(12) .
O2 Co1 N1 C1 117.30(12) 2_757
O2 Co1 N1 C1 -62.70(12) .
N1 Co1 N1 C1 171(100) 2_757
O1 Co1 N1 C5 -151.58(13) 2_757
O1 Co1 N1 C5 28.42(13) .
O2 Co1 N1 C5 -62.32(13) 2_757
O2 Co1 N1 C5 117.68(13) .
N1 Co1 N1 C5 -9(100) 2_757
C5 N1 C1 C2 2.4(2) .
Co1 N1 C1 C2 -177.27(14) .
N1 C1 C2 C3 -1.7(3) .
C1 C2 C3 C4 -0.4(3) .
C2 C3 C4 C5 1.6(3) .
C1 N1 C5 C4 -1.1(2) .
Co1 N1 C5 C4 178.56(12) .
C1 N1 C5 C6 178.97(15) .
Co1 N1 C5 C6 -1.4(2) .
C3 C4 C5 N1 -0.9(3) .
C3 C4 C5 C6 179.08(16) .
N1 C5 C6 C7 -55.7(2) .
C4 C5 C6 C7 124.35(17) .
Co1 O1 C7 C6 -31.6(2) .
C5 C6 C7 O1 72.1(2) .
